data_2005211
loop_
_publ_author_name
'Barrett, D. M. Y.'
'Kahwa, I. A.'
'Williams, D. J.'

_publ_section_title
;
 Formylation <i>versus</i> Alkylation of Secondary Amines in DMF
;
_journal_issue 8
_journal_name_full 'Acta Crystallographica Section C'
_journal_page_first 2069
_journal_page_last 2071
_journal_paper_doi 10.1107/S010827019600056X
_journal_volume 52
_journal_year 1996
_chemical_formula_sum 'C21 H17 N3 O5'
_chemical_formula_weight 391.4
_space_group_IT_number 14
_symmetry_cell_setting monoclinic
_symmetry_space_group_name_Hall '-P 2ybc'
_symmetry_space_group_name_H-M 'P 1 21/c 1'
_atom_type_scat_source 'SHELXTL/PC (Sheldrick, 1991)'
_cell_angle_alpha 90
_cell_angle_beta 102.63(2)
_cell_angle_gamma 90
_cell_formula_units_Z 4
_cell_length_a 14.062(4)
_cell_length_b 12.046(2)
_cell_length_c 11.697(2)
_cell_measurement_reflns_used 18
_cell_measurement_temperature 291
_cell_measurement_theta_max 16.1
_cell_measurement_theta_min 3.2
_cell_volume 1933.4(7)
_diffrn_measurement_device 'Siemens P4/RA'
_diffrn_measurement_method '\w scans'
_diffrn_radiation_type CuK\a
_diffrn_radiation_wavelength 1.54178
_diffrn_reflns_av_R_equivalents 0.0339
_diffrn_reflns_limit_h_max 15
_diffrn_reflns_limit_h_min -16
_diffrn_reflns_limit_k_max 7
_diffrn_reflns_limit_k_min -13
_diffrn_reflns_limit_l_max 11
_diffrn_reflns_limit_l_min -13
_diffrn_reflns_number 3187
_diffrn_reflns_theta_max 62
_diffrn_standards_decay_% insignificant
_diffrn_standards_interval_count 100
_diffrn_standards_number 2
_exptl_absorpt_coefficient_mu 0.815
_exptl_absorpt_correction_type none
_exptl_crystal_colour brown
_exptl_crystal_density_diffrn 1.345
_exptl_crystal_description plate
_exptl_crystal_size_max 0.43
_exptl_crystal_size_mid 0.43
_exptl_crystal_size_min 0.33
_refine_diff_density_max 0.21
_refine_diff_density_min -0.24
_refine_ls_extinction_coef '\c = 0.031(3)'
_refine_ls_extinction_method 'F^*^ = F[1 + 0.002\cF^2^/sin(2\q)]^-1/4^'
_refine_ls_goodness_of_fit_obs 2.47
_refine_ls_hydrogen_treatment noref
_refine_ls_number_parameters 263
_refine_ls_number_reflns 2712
_refine_ls_R_factor_obs 0.0464
_refine_ls_shift/esd_max 0.026
_refine_ls_structure_factor_coef F
_refine_ls_weighting_details 'w = 1/[\s^2^(F)+0.0005F^2^]'
_refine_ls_weighting_scheme calc
_refine_ls_wR_factor_obs 0.0539
_reflns_number_observed 2712
_reflns_number_total 3034
_reflns_observed_criterion F>4.0\s(F)
_cod_data_source_file bk1124.cif
_cod_data_source_block bk1124a
_cod_depositor_comments
;
The following automatic conversions were performed:

'_refine_ls_weighting_scheme' value ' 1/[\s^2^(F)+0.0005F^2^]' was
changed to 'calc'. New tag '_refine_ls_weighting_details' was
created. The value of the new tag was set to 'w =
1/[\s^2^(F)+0.0005F^2^]'.

Automatic conversion script
Id: cif_fix_values 3143 2015-03-26 13:38:13Z robertas 
;
_cod_original_sg_symbol_H-M 'P 21/c'
_cod_database_code 2005211

loop_
_symmetry_equiv_pos_as_xyz
x,y,z
x,1/2-y,1/2+z
-x,-y,-z
-x,1/2+y,1/2-z

loop_
_atom_site_label
_atom_site_fract_x
_atom_site_fract_y
_atom_site_fract_z
_atom_site_U_iso_or_equiv
N(1) .6478(1) .7383(1) .1000(1) .054(1)
C(2) .6026(1) .6535(2) .0276(2) .059(1)
O(2) .6110(1) .5565(1) .0522(2) .089(1)
C(3) .5443(1) .7084(2) -.0787(2) .056(1)
C(4) .4861(2) .6645(2) -0.1778(2) .076(1)
C(5) .4412(2) .7390(3) -0.2637(2) .088(1)
C(6) .4547(2) .8517(3) -0.2496(2) .090(1)
C(7) .5118(2) .8950(2) -0.1484(2) .075(1)
C(8) .5573(1) .8217(2) -.0641(2) .057(1)
C(9) .6237(1) .8420(2) .0509(2) .060(1)
O(9) .6529(1) .9293(1) .0967(2) .085(1)
C(10) .7179(1) .7198(2) .2098(2) .065(1)
C(11) .8185(1) .6911(2) .1901(2) .054(1)
N(12) .8567(1) .7781(1) .1267(1) .046(1)
C(13) .8991(1) .8765(1) .1895(2) .053(1)
C(14) 1.0009(1) .8567(2) .2621(2) .060(1)
N(15) 1.0668(1) .8192(1) .1897(1) .052(1)
C(16) 1.1127(1) .8903(1) .1250(2) .052(1)
O(16) 1.1064(1) .9899(1) .1247(1) .078(1)
C(17) 1.1675(1) .8181(1) .0593(2) .052(1)
C(18) 1.2244(2) .8465(2) -.0184(2) .070(1)
C(19) 1.2659(2) .7603(3) -.0687(2) .086(1)
C(20) 1.2512(2) .6521(3) -.0427(2) .091(1)
C(21) 1.1938(2) .6227(2) .0355(2) .077(1)
C(22) 1.1526(1) .7089(2) .0865(2) .057(1)
C(23) 1.0874(1) .7080(1) .1715(2) .057(1)
O(23) 1.0569(1) .6305(1) .2176(2) .082(1)
C(24) .8583(2) .7631(2) .0137(2) .058(1)
O(24) .8284(1) .6812(1) -.0441(1) .086(1)
H(4A) .4764 .5859 -0.1868 .091
H(5A) .4009 .7122 -0.3354 .105
H(6A) .4232 .9013 -0.3105 .108
H(7A) .5202 .9736 -0.1365 .09
H(10A) .6948 .661 .2521 .078
H(10B) .7232 .7858 .2567 .078
H(11A) .863 .6784 .2638 .065
H(11B) .8136 .6236 .1455 .065
H(13A) .8572 .9025 .2385 .064
H(13B) .9031 .9337 .1336 .064
H(14A) 1.0258 .9234 .3028 .072
H(14B) .9973 .8006 .3192 .072
H(18A) 1.2343 .9229 -0.036 .085
H(19A) 1.3066 .7766 -0.1227 .103
H(20A) 1.2801 .5939 -0.0797 .109
H(21A) 1.1826 .5472 .0552 .091
H(24A) .8852 .8214 -0.0253 .071

loop_
_geom_angle_atom_site_label_1
_geom_angle_atom_site_label_2
_geom_angle_atom_site_label_3
_geom_angle
_geom_angle_publ_flag
C(2) N(1) C(9) 111.90(10) yes
C(9) N(1) C(10) 124.2(2) yes
N(1) C(2) C(3) 106.10(10) yes
C(2) C(3) C(4) 130.8(2) yes
C(4) C(3) C(8) 121.6(2) yes
C(4) C(5) C(6) 121.4(2) yes
C(6) C(7) C(8) 117.7(2) yes
C(3) C(8) C(9) 108.4(2) yes
N(1) C(9) C(8) 106.10(10) yes
C(8) C(9) O(9) 129.1(2) yes
C(10) C(11) N(12) 111.9(2) yes
C(11) N(12) C(24) 119.60(10) yes
N(12) C(13) C(14) 112.90(10) yes
C(14) N(15) C(16) 123.70(10) yes
C(16) N(15) C(23) 111.7(2) yes
N(15) C(16) C(17) 106.10(10) yes
C(16) C(17) C(18) 129.7(2) yes
C(18) C(17) C(22) 121.8(2) yes
C(18) C(19) C(20) 121.5(3) yes
C(20) C(21) C(22) 116.7(2) yes
C(17) C(22) C(23) 107.9(2) yes
N(15) C(23) C(22) 105.8(2) yes
C(22) C(23) O(23) 129.4(2) yes
C(2) N(1) C(10) 123.8(2) yes
N(1) C(2) O(2) 124.1(2) yes
O(2) C(2) C(3) 129.8(2) yes
C(2) C(3) C(8) 107.60(10) yes
C(3) C(4) C(5) 117.0(2) yes
C(5) C(6) C(7) 121.0(2) yes
C(3) C(8) C(7) 121.2(2) yes
C(7) C(8) C(9) 130.4(2) yes
N(1) C(9) O(9) 124.8(2) yes
N(1) C(10) C(11) 111.9(2) yes
C(11) N(12) C(13) 119.20(10) yes
C(13) N(12) C(24) 121.1(2) yes
C(13) C(14) N(15) 111.50(10) yes
C(14) N(15) C(23) 124.5(2) yes
N(15) C(16) O(16) 125.0(2) yes
O(16) C(16) C(17) 128.9(2) yes
C(16) C(17) C(22) 108.5(2) yes
C(17) C(18) C(19) 117.0(2) yes
C(19) C(20) C(21) 121.9(3) yes
C(17) C(22) C(21) 121.0(2) yes
C(21) C(22) C(23) 131.1(2) yes
N(15) C(23) O(23) 124.7(2) yes
N(12) C(24) O(24) 125.5(2) yes

loop_
_geom_bond_atom_site_label_1
_geom_bond_atom_site_label_2
_geom_bond_distance
_geom_bond_publ_flag
N(1) C(2) 1.390(2) yes
N(1) C(10) 1.455(2) yes
C(2) C(3) 1.487(3) yes
C(3) C(8) 1.382(3) yes
C(5) C(6) 1.376(5) yes
C(7) C(8) 1.373(3) yes
C(9) O(9) 1.210(2) yes
C(11) N(12) 1.453(2) yes
N(12) C(24) 1.339(2) yes
C(14) N(15) 1.456(3) yes
N(15) C(23) 1.397(2) yes
C(16) C(17) 1.483(3) yes
C(17) C(22) 1.380(3) yes
C(19) C(20) 1.364(4) yes
C(21) C(22) 1.386(3) yes
C(23) O(23) 1.203(3) yes
N(1) C(9) 1.385(2) yes
C(2) O(2) 1.203(2) yes
C(3) C(4) 1.370(3) yes
C(4) C(5) 1.390(4) yes
C(6) C(7) 1.379(3) yes
C(8) C(9) 1.481(3) yes
C(10) C(11) 1.523(3) yes
N(12) C(13) 1.452(2) yes
C(13) C(14) 1.515(2) yes
N(15) C(16) 1.391(2) yes
C(16) O(16) 1.203(2) yes
C(17) C(18) 1.379(3) yes
C(18) C(19) 1.383(4) yes
C(20) C(21) 1.392(4) yes
C(22) C(23) 1.492(3) yes
C(24) O(24) 1.218(2) yes
